data_1539825
loop_
_publ_author_name
'Bodak, O.I.'
'Pavlyuk, V.V.'
'Andrusyak, R.I.'
'Pecharskii, V.K.'
'Kotur, B.Ya.'
'Bruskov, V.A.'

_publ_section_title
;
 Crystal structure of Li13 Ni40 Si31 and Sc12.3 Ni40.7 Ge31
;
_journal_name_full 'Soviet Physics, Crystallography (= Kristallografiya)'
_journal_page_first 173
_journal_page_last 175
_journal_volume 35
_journal_year 1990
_chemical_formula_sum 'Ge31 Ni40.67 Sc12.32'
_space_group_IT_number 191
_symmetry_space_group_name_Hall '-P 6 2'
_symmetry_space_group_name_H-M 'P 6/m m m'
_cell_angle_alpha 90
_cell_angle_beta 90
_cell_angle_gamma 120
_cell_formula_units_Z 2
_cell_length_a 17.865
_cell_length_b 17.865
_cell_length_c 8.22
_cell_volume 2272.001
_citation_journal_id_ASTM SPHCA6
_cod_data_source_file Bodak_SPHCA6_1990_609.cif
_cod_data_source_block Ge31Ni40.67Sc12.32
_cod_database_code 1539825

loop_
_symmetry_equiv_pos_as_xyz
x,y,z
x-y,x,z
-y,x-y,z
-x,-y,z
-x+y,-x,z
y,-x+y,z
-y,-x,-z
x-y,-y,-z
x,x-y,-z
y,x,-z
-x+y,y,-z
-x,-x+y,-z
-x,-y,-z
-x+y,-x,-z
y,-x+y,-z
x,y,-z
x-y,x,-z
-y,x-y,-z
y,x,z
-x+y,y,z
-x,-x+y,z
-y,-x,z
x-y,-y,z
x,x-y,z

loop_
_atom_site_label
_atom_site_type_symbol
_atom_site_fract_x
_atom_site_fract_y
_atom_site_fract_z
_atom_site_occupancy
_atom_site_U_iso_or_equiv
Sc4 Sc 0.2721 0 0.2058 1 0.0
Ni7 Ni 0.2609 0.5218 0.1545 1 0.0
Ge5 Ge 0.1656 0 0.5 1 0.0
Ge2 Ge 0.5 0 0.2337 1 0.0
Ni1 Ni 0.3333 0.6667 0.5 1 0.0
Ge3 Ge 0.1457 0 0 1 0.0
Sc2 Sc 0.5763 0.1526 0 1 0.0
Ge6 Ge 0.6063 0.2126 0.3159 1 0.0
Ni4 Ni 0.142 0.284 0 1 0.0
Sc1 Sc 0 0 0 0.64 0.0
Ni2 Ni 0 0 0.33 0.67 0.0
Ni3 Ni 0.42 0 0 1 0.0
Ni5 Ni 0.5434 0.0868 0.5 1 0.0
Ge1 Ge 0.3333 0.6667 0 1 0.0
Ge7 Ge 0.178 0.356 0.2699 1 0.0
Ni9 Ni 0.4491 0.1052 0.2764 1 0.0
Ge4 Ge 0.3856 0 0.5 1 0.0
Ge8 Ge 0.4118 0.1273 0 1 0.0
Ni6 Ni 0.0883 0.1766 0.2611 1 0.0
Ni8 Ni 0.322 0.0859 0.5 1 0.0
Sc3 Sc 0.2446 0.4892 0.5 1 0.0
